data_1562366
loop_
_publ_author_name
'Shiga, Takuya'
'Tachibana, Minami'
'Oshio, Hiroki'
'Nihei, Masayuki'

_publ_section_title
;
 Synthesis of a Ru(II) Complex with a Naphthoquinone-Annelated Imidazole
 Ligand Exhibiting Proton-Responsive Redox and Luminescent Behavior
;
_journal_issue 4
_journal_name_full Inorganics
_journal_page_first 24
_journal_paper_doi 10.3390/inorganics9040024
_journal_volume 9
_journal_year 2021
_chemical_formula_moiety '2(C36 H24 N7 O2 Ru), 2(F6 P), 2(C4 H8 O2), C H4 O'
_chemical_formula_sum 'C40.5 H34 F6 N7 O4.5 P Ru'
_chemical_formula_weight 936.78
_space_group_crystal_system monoclinic
_space_group_IT_number 14
_space_group_name_Hall '-P 2ybc'
_space_group_name_H-M_alt 'P 1 21/c 1'
_atom_sites_solution_hydrogens geom
_audit_creation_method SHELXL-2016/6
_cell_angle_alpha 90
_cell_angle_beta 99.315(4)
_cell_angle_gamma 90
_cell_formula_units_Z 4
_cell_length_a 8.431(3)
_cell_length_b 35.524(14)
_cell_length_c 13.404(5)
_cell_measurement_reflns_used 1617
_cell_measurement_temperature 100(2)
_cell_measurement_theta_max 21.92
_cell_measurement_theta_min 2.29
_cell_volume 3962(3)
_computing_cell_refinement 'Bruker SAINT'
_computing_data_collection 'Bruker APEX2'
_computing_data_reduction 'Bruker SAINT'
_computing_molecular_graphics 'Bruker SHELXTL'
_computing_publication_material 'Bruker SHELXTL'
_computing_structure_refinement 'SHELXL-2014 (Sheldrick 2014)'
_computing_structure_solution 'SHELXS-97 (Sheldrick 2008)'
_diffrn_ambient_temperature 100(2)
_diffrn_measured_fraction_theta_full 0.999
_diffrn_measured_fraction_theta_max 0.993
_diffrn_measurement_device_type 'Bruker APEX-II CCD'
_diffrn_measurement_method '\f and \w scans'
_diffrn_radiation_type MoK\a
_diffrn_radiation_wavelength 0.71073
_diffrn_reflns_av_R_equivalents 0.0999
_diffrn_reflns_av_unetI/netI 0.1510
_diffrn_reflns_Laue_measured_fraction_full 0.999
_diffrn_reflns_Laue_measured_fraction_max 0.993
_diffrn_reflns_limit_h_max 10
_diffrn_reflns_limit_h_min -10
_diffrn_reflns_limit_k_max 46
_diffrn_reflns_limit_k_min -42
_diffrn_reflns_limit_l_max 17
_diffrn_reflns_limit_l_min -10
_diffrn_reflns_number 23148
_diffrn_reflns_point_group_measured_fraction_full 0.999
_diffrn_reflns_point_group_measured_fraction_max 0.993
_diffrn_reflns_theta_full 25.242
_diffrn_reflns_theta_max 27.499
_diffrn_reflns_theta_min 1.643
_exptl_absorpt_coefficient_mu 0.518
_exptl_absorpt_correction_T_max 0.7456
_exptl_absorpt_correction_T_min 0.6486
_exptl_absorpt_correction_type empirical
_exptl_absorpt_process_details SADABS
_exptl_crystal_colour Red
_exptl_crystal_density_diffrn 1.571
_exptl_crystal_density_method 'not measured'
_exptl_crystal_description Needle
_exptl_crystal_F_000 1900
_exptl_crystal_size_max 0.200
_exptl_crystal_size_mid 0.150
_exptl_crystal_size_min 0.100
_refine_diff_density_max 1.491
_refine_diff_density_min -0.793
_refine_diff_density_rms 0.144
_refine_ls_extinction_method none
_refine_ls_goodness_of_fit_ref 1.032
_refine_ls_hydrogen_treatment constr
_refine_ls_matrix_type full
_refine_ls_number_parameters 553
_refine_ls_number_reflns 9017
_refine_ls_number_restraints 11
_refine_ls_restrained_S_all 1.032
_refine_ls_R_factor_all 0.1512
_refine_ls_R_factor_gt 0.0773
_refine_ls_shift/su_max 0.000
_refine_ls_shift/su_mean 0.000
_refine_ls_structure_factor_coef Fsqd
_refine_ls_weighting_details 'w=1/[\s^2^(Fo^2^)+(0.1094P)^2^+2.9896P] where P=(Fo^2^+2Fc^2^)/3'
_refine_ls_weighting_scheme calc
_refine_ls_wR_factor_gt 0.1962
_refine_ls_wR_factor_ref 0.2437
_reflns_Friedel_coverage 0.000
_reflns_number_gt 4890
_reflns_number_total 9017
_reflns_threshold_expression 'I > 2\s(I)'
_cod_data_source_file Ru-NQ.cif
_cod_data_source_block Ru-NQ
_cod_original_sg_symbol_H-M 'P 21/c'
_cod_original_formula_sum 'C40.50 H34 F6 N7 O4.50 P Ru'
_cod_database_code 1562366
_shelx_shelxl_version_number 2016/6
_shelx_space_group_comment
;
The symmetry employed for this shelxl refinement is uniquely defined
by the following loop, which should always be used as a source of
symmetry information in preference to the above space-group names.
They are only intended as comments.
;
_shelx_estimated_absorpt_t_min 0.903
_shelx_estimated_absorpt_t_max 0.950

loop_
_space_group_symop_operation_xyz
'x, y, z'
'-x, y+1/2, -z+1/2'
'-x, -y, -z'
'x, -y-1/2, z-1/2'

loop_
_atom_site_label
_atom_site_type_symbol
_atom_site_fract_x
_atom_site_fract_y
_atom_site_fract_z
_atom_site_U_iso_or_equiv
_atom_site_adp_type
_atom_site_occupancy
_atom_site_site_symmetry_order
_atom_site_calc_flag
_atom_site_refinement_flags_posn
_atom_site_refinement_flags_adp
_atom_site_refinement_flags_occupancy
_atom_site_disorder_assembly
_atom_site_disorder_group
Ru1 Ru 0.39159(7) 0.34535(2) 0.52785(4) 0.02693(19) Uani 1 1 d . . . . .
N1 N 0.5711(7) 0.34791(17) 0.4385(4) 0.0281(13) Uani 1 1 d . . . . .
N2 N 0.3308(7) 0.39469(18) 0.4474(4) 0.0308(14) Uani 1 1 d . . . . .
N3 N 0.3922(7) 0.43330(17) 0.3227(4) 0.0326(14) Uani 1 1 d . . . . .
N4 N 0.5100(7) 0.37764(18) 0.6423(4) 0.0313(14) Uani 1 1 d . . . . .
N5 N 0.2262(7) 0.34712(17) 0.6239(4) 0.0278(13) Uani 1 1 d . . . . .
N6 N 0.4475(7) 0.29314(17) 0.5885(4) 0.0287(13) Uani 1 1 d . . . . .
N7 N 0.2708(6) 0.31127(17) 0.4176(4) 0.0264(13) Uani 1 1 d . . . . .
O1 O 0.0246(7) 0.40635(17) 0.5383(4) 0.0500(15) Uani 1 1 d . . . . .
O2 O 0.1804(8) 0.49462(18) 0.2361(5) 0.0608(18) Uani 1 1 d . . . . .
C1 C 0.6843(9) 0.3217(2) 0.4338(5) 0.0331(17) Uani 1 1 d . . . . .
H1 H 0.688252 0.300396 0.476861 0.040 Uiso 1 1 calc R U . . .
C2 C 0.7951(9) 0.3245(2) 0.3690(5) 0.0381(19) Uani 1 1 d . . . . .
H2 H 0.871383 0.304999 0.366133 0.046 Uiso 1 1 calc R U . . .
C3 C 0.7937(10) 0.3561(3) 0.3082(5) 0.045(2) Uani 1 1 d . . . . .
H3A H 0.870635 0.358875 0.264127 0.054 Uiso 1 1 calc R U . . .
C4 C 0.6788(9) 0.3833(2) 0.3127(5) 0.0389(19) Uani 1 1 d . . . . .
H4 H 0.675833 0.405243 0.272127 0.047 Uiso 1 1 calc R U . . .
C5 C 0.5678(9) 0.3783(2) 0.3769(5) 0.0306(16) Uani 1 1 d . . . . .
C6 C 0.4347(8) 0.4039(2) 0.3819(5) 0.0293(16) Uani 1 1 d . . . . .
C7 C 0.2121(9) 0.4211(2) 0.4270(5) 0.0302(16) Uani 1 1 d . . . . .
C8 C 0.0639(9) 0.4264(2) 0.4697(5) 0.0332(17) Uani 1 1 d . . . . .
C9 C -0.0434(10) 0.4570(2) 0.4234(5) 0.0357(18) Uani 1 1 d . . . . .
C10 C -0.1879(9) 0.4633(2) 0.4602(6) 0.0381(18) Uani 1 1 d . . . . .
H10 H -0.214174 0.448093 0.513599 0.046 Uiso 1 1 calc R U . . .
C11 C -0.2911(10) 0.4910(3) 0.4201(6) 0.048(2) Uani 1 1 d . . . . .
H11 H -0.388432 0.495152 0.445646 0.058 Uiso 1 1 calc R U . . .
C12 C -0.2539(12) 0.5131(3) 0.3424(8) 0.067(3) Uani 1 1 d . . . . .
H12 H -0.326621 0.532136 0.314306 0.080 Uiso 1 1 calc R U . . .
C13 C -0.1128(12) 0.5078(3) 0.3051(8) 0.062(3) Uani 1 1 d . . . . .
H13 H -0.088512 0.523261 0.251770 0.074 Uiso 1 1 calc R U . . .
C14 C -0.0060(10) 0.4800(2) 0.3451(6) 0.043(2) Uani 1 1 d . . . . .
C15 C 0.1481(10) 0.4740(2) 0.3044(5) 0.0380(19) Uani 1 1 d . . . . .
C16 C 0.2488(9) 0.4448(2) 0.3491(5) 0.0326(17) Uani 1 1 d . . . . .
C17 C 0.6580(10) 0.3934(2) 0.6450(5) 0.0402(19) Uani 1 1 d . . . . .
H17 H 0.719789 0.386820 0.594271 0.048 Uiso 1 1 calc R U . . .
C18 C 0.7205(11) 0.4186(2) 0.7185(5) 0.042(2) Uani 1 1 d . . . . .
H18 H 0.823195 0.429493 0.717765 0.051 Uiso 1 1 calc R U . . .
C19 C 0.6339(11) 0.4279(2) 0.7930(6) 0.045(2) Uani 1 1 d . . . . .
H19 H 0.675657 0.445498 0.843979 0.054 Uiso 1 1 calc R U . . .
C20 C 0.4862(10) 0.4117(2) 0.7935(5) 0.0385(19) Uani 1 1 d . . . . .
H20 H 0.425800 0.417776 0.845329 0.046 Uiso 1 1 calc R U . . .
C21 C 0.4250(9) 0.3862(2) 0.7180(5) 0.0343(18) Uani 1 1 d . . . . .
C22 C 0.2667(9) 0.3677(2) 0.7092(5) 0.0332(17) Uani 1 1 d . . . . .
C23 C 0.1664(11) 0.3709(2) 0.7804(5) 0.042(2) Uani 1 1 d . . . . .
H23 H 0.195583 0.386615 0.837928 0.051 Uiso 1 1 calc R U . . .
C24 C 0.0241(11) 0.3514(2) 0.7677(5) 0.045(2) Uani 1 1 d . . . . .
H24 H -0.044337 0.352542 0.817362 0.055 Uiso 1 1 calc R U . . .
C25 C -0.0174(10) 0.3302(2) 0.6821(5) 0.0398(19) Uani 1 1 d . . . . .
H25 H -0.116383 0.316827 0.670888 0.048 Uiso 1 1 calc R U . . .
C26 C 0.0870(9) 0.3283(2) 0.6116(5) 0.0352(18) Uani 1 1 d . . . . .
H26 H 0.058297 0.313259 0.552872 0.042 Uiso 1 1 calc R U . . .
C27 C 0.5379(8) 0.2857(2) 0.6804(5) 0.0310(17) Uani 1 1 d . . . . .
H27 H 0.587831 0.306107 0.719264 0.037 Uiso 1 1 calc R U . . .
C28 C 0.5595(9) 0.2501(2) 0.7187(5) 0.0361(18) Uani 1 1 d . . . . .
H28 H 0.627851 0.245926 0.781386 0.043 Uiso 1 1 calc R U . . .
C29 C 0.4820(9) 0.2205(2) 0.6663(6) 0.0395(19) Uani 1 1 d . . . . .
H29 H 0.494327 0.195673 0.692731 0.047 Uiso 1 1 calc R U . . .
C30 C 0.3851(9) 0.2273(2) 0.5736(5) 0.0345(17) Uani 1 1 d . . . . .
H30 H 0.327368 0.207298 0.537287 0.041 Uiso 1 1 calc R U . . .
C31 C 0.3736(8) 0.2634(2) 0.5352(5) 0.0286(16) Uani 1 1 d . . . . .
C32 C 0.2814(8) 0.2736(2) 0.4364(5) 0.0304(17) Uani 1 1 d . . . . .
C33 C 0.2152(9) 0.2479(2) 0.3639(5) 0.0366(18) Uani 1 1 d . . . . .
H33 H 0.223842 0.221716 0.377756 0.044 Uiso 1 1 calc R U . . .
C34 C 0.1362(8) 0.2604(2) 0.2714(5) 0.0344(18) Uani 1 1 d . . . . .
H34 H 0.088375 0.242959 0.221721 0.041 Uiso 1 1 calc R U . . .
C35 C 0.1281(9) 0.2983(2) 0.2524(5) 0.0349(18) Uani 1 1 d . . . . .
H35 H 0.076289 0.307397 0.188750 0.042 Uiso 1 1 calc R U . . .
C36 C 0.1952(8) 0.3233(2) 0.3259(5) 0.0310(17) Uani 1 1 d . . . . .
H36 H 0.188472 0.349520 0.312095 0.037 Uiso 1 1 calc R U . . .
P1 P 0.8340(2) 0.20690(7) 0.47707(13) 0.0412(6) Uani 1 1 d . . . . .
F1 F 0.9169(6) 0.24345(15) 0.5333(3) 0.0603(14) Uani 1 1 d . . . . .
F2 F 0.6651(6) 0.22831(16) 0.4600(3) 0.0604(15) Uani 1 1 d . . . . .
F3 F 0.8697(5) 0.22258(16) 0.3713(3) 0.0599(15) Uani 1 1 d . . . . .
F4 F 0.7514(6) 0.17096(17) 0.4197(4) 0.0642(15) Uani 1 1 d . . . . .
F5 F 1.0051(5) 0.18617(13) 0.4931(3) 0.0436(12) Uani 1 1 d . . . . .
F6 F 0.7987(5) 0.19055(14) 0.5819(3) 0.0477(12) Uani 1 1 d . . . . .
O3 O 1.2000(10) 0.1062(3) 0.5371(5) 0.090(3) Uani 1 1 d . . . . .
O4 O 1.0577(10) 0.1092(2) 0.6659(6) 0.087(2) Uani 1 1 d . . . . .
C37 C 1.3342(14) 0.1236(4) 0.6007(8) 0.082(4) Uani 1 1 d . . . . .
H37 H 1.368335 0.108376 0.662254 0.098 Uiso 1 1 calc R U . . .
H37A H 1.305127 0.149148 0.621186 0.098 Uiso 1 1 calc R U . . .
C38 C 1.4654(16) 0.1256(5) 0.5381(9) 0.117(6) Uani 1 1 d . . . . .
H38 H 1.505072 0.100166 0.528127 0.175 Uiso 1 1 calc R U . . .
H38A H 1.553633 0.141081 0.572920 0.175 Uiso 1 1 calc R U . . .
H38B H 1.423711 0.136846 0.472368 0.175 Uiso 1 1 calc R U . . .
C39 C 1.0625(15) 0.1004(4) 0.5816(8) 0.088(4) Uani 1 1 d . . . . .
C40 C 0.9291(16) 0.0797(7) 0.5145(10) 0.212(13) Uani 1 1 d . . . . .
H40 H 0.883882 0.060488 0.554192 0.318 Uiso 1 1 calc R U . . .
H40A H 0.972237 0.067633 0.458839 0.318 Uiso 1 1 calc R U . . .
H40B H 0.844667 0.097574 0.486939 0.318 Uiso 1 1 calc R U . . .
C41 C 0.506(3) 0.5197(11) 0.9966(15) 0.174(12) Uani 0.5 1 d D U P . .
H46 H 0.488533 0.541511 1.038026 0.261 Uiso 0.5 1 calc R U P . .
H47 H 0.610971 0.508410 1.022512 0.261 Uiso 0.5 1 calc DR U P . .
H48 H 0.421308 0.501055 0.999285 0.261 Uiso 0.5 1 calc R U P . .
O5 O 0.503(2) 0.5314(8) 0.8941(12) 0.179(11) Uani 0.5 1 d D U P . .
H45 H 0.484730 0.512725 0.855553 0.268 Uiso 0.5 1 calc DR U P . .

loop_
_atom_site_aniso_label
_atom_site_aniso_U_11
_atom_site_aniso_U_22
_atom_site_aniso_U_33
_atom_site_aniso_U_23
_atom_site_aniso_U_13
_atom_site_aniso_U_12
Ru1 0.0245(3) 0.0378(4) 0.0188(3) -0.0021(2) 0.00447(19) 0.0019(3)
N1 0.026(3) 0.038(4) 0.020(2) -0.009(2) 0.005(2) -0.002(3)
N2 0.023(3) 0.045(4) 0.024(3) -0.001(2) 0.002(2) -0.002(3)
N3 0.032(4) 0.036(4) 0.029(3) -0.002(3) 0.003(2) -0.008(3)
N4 0.029(4) 0.044(4) 0.020(3) -0.003(2) 0.002(2) 0.002(3)
N5 0.025(3) 0.039(4) 0.021(2) 0.003(2) 0.007(2) 0.008(3)
N6 0.019(3) 0.047(4) 0.020(3) -0.001(2) 0.004(2) -0.002(3)
N7 0.018(3) 0.039(4) 0.023(3) -0.001(2) 0.006(2) -0.001(3)
O1 0.057(4) 0.055(4) 0.045(3) 0.015(3) 0.028(3) 0.014(3)
O2 0.062(5) 0.056(4) 0.068(4) 0.026(3) 0.019(3) -0.001(3)
C1 0.029(4) 0.045(5) 0.026(3) -0.003(3) 0.006(3) 0.008(4)
C2 0.029(4) 0.055(6) 0.031(4) -0.010(3) 0.007(3) 0.001(4)
C3 0.031(5) 0.076(7) 0.031(4) -0.012(4) 0.012(3) -0.008(4)
C4 0.033(5) 0.057(6) 0.026(3) -0.002(3) 0.003(3) -0.007(4)
C5 0.030(4) 0.038(5) 0.022(3) -0.008(3) 0.000(3) -0.002(3)
C6 0.025(4) 0.039(5) 0.022(3) -0.003(3) -0.002(3) -0.002(3)
C7 0.035(4) 0.029(4) 0.024(3) -0.004(3) 0.001(3) -0.002(3)
C8 0.029(4) 0.041(5) 0.030(4) -0.002(3) 0.008(3) 0.002(3)
C9 0.041(5) 0.032(5) 0.033(4) -0.005(3) 0.002(3) -0.004(4)
C10 0.031(5) 0.037(5) 0.045(4) 0.003(3) 0.003(3) -0.002(4)
C11 0.035(5) 0.047(6) 0.063(5) -0.003(4) 0.008(4) 0.004(4)
C12 0.040(6) 0.060(7) 0.099(8) 0.023(6) 0.007(5) 0.017(5)
C13 0.044(6) 0.059(7) 0.082(7) 0.025(5) 0.007(5) 0.012(5)
C14 0.044(5) 0.034(5) 0.051(5) -0.003(4) 0.009(4) -0.003(4)
C15 0.042(5) 0.032(5) 0.040(4) 0.011(3) 0.006(3) -0.002(4)
C16 0.025(4) 0.043(5) 0.030(3) 0.001(3) 0.004(3) -0.003(3)
C17 0.045(5) 0.047(5) 0.027(4) -0.003(3) 0.003(3) 0.004(4)
C18 0.047(5) 0.038(5) 0.038(4) -0.002(3) -0.006(4) 0.001(4)
C19 0.051(6) 0.039(5) 0.039(4) -0.008(3) -0.009(4) 0.008(4)
C20 0.057(6) 0.038(5) 0.020(3) -0.006(3) 0.004(3) 0.015(4)
C21 0.040(5) 0.041(5) 0.022(3) 0.003(3) 0.005(3) 0.012(4)
C22 0.045(5) 0.034(5) 0.022(3) 0.003(3) 0.009(3) 0.009(4)
C23 0.055(6) 0.051(6) 0.024(3) -0.001(3) 0.015(3) 0.009(4)
C24 0.053(6) 0.057(6) 0.031(4) 0.008(3) 0.021(4) 0.020(4)
C25 0.034(5) 0.053(5) 0.037(4) 0.013(4) 0.016(3) 0.006(4)
C26 0.029(4) 0.046(5) 0.032(4) 0.007(3) 0.005(3) 0.005(4)
C27 0.020(4) 0.044(5) 0.029(3) -0.003(3) 0.005(3) 0.000(3)
C28 0.022(4) 0.057(6) 0.030(4) 0.007(3) 0.006(3) 0.000(4)
C29 0.033(5) 0.044(5) 0.043(4) 0.009(4) 0.011(3) 0.001(4)
C30 0.035(5) 0.037(5) 0.031(4) 0.003(3) 0.004(3) -0.006(4)
C31 0.021(4) 0.041(5) 0.025(3) 0.003(3) 0.008(3) 0.000(3)
C32 0.025(4) 0.046(5) 0.023(3) -0.001(3) 0.010(3) -0.003(3)
C33 0.037(5) 0.039(5) 0.035(4) -0.003(3) 0.008(3) -0.003(4)
C34 0.021(4) 0.058(6) 0.023(3) -0.006(3) 0.001(3) -0.007(4)
C35 0.029(4) 0.059(6) 0.016(3) -0.001(3) 0.001(3) 0.004(4)
C36 0.020(4) 0.051(5) 0.023(3) -0.003(3) 0.006(3) 0.003(3)
P1 0.0279(11) 0.0724(17) 0.0245(9) 0.0056(9) 0.0083(8) 0.0030(11)
F1 0.062(4) 0.065(4) 0.054(3) 0.000(2) 0.010(3) -0.005(3)
F2 0.038(3) 0.101(4) 0.046(3) 0.021(3) 0.020(2) 0.022(3)
F3 0.031(3) 0.118(5) 0.032(2) 0.020(2) 0.0100(19) 0.010(3)
F4 0.045(3) 0.096(4) 0.051(3) -0.019(3) 0.007(2) -0.016(3)
F5 0.032(3) 0.067(3) 0.032(2) 0.006(2) 0.0066(18) 0.005(2)
F6 0.044(3) 0.072(4) 0.029(2) 0.010(2) 0.0144(19) 0.002(2)
O3 0.078(6) 0.135(8) 0.055(4) -0.005(4) 0.009(4) -0.032(5)
O4 0.088(6) 0.109(7) 0.072(5) 0.010(4) 0.034(4) 0.016(5)
C37 0.073(8) 0.101(10) 0.068(7) -0.005(6) -0.002(6) -0.034(7)
C38 0.071(9) 0.216(18) 0.066(8) -0.047(9) 0.018(6) 0.007(10)
C39 0.073(9) 0.139(12) 0.055(6) 0.004(7) 0.019(6) -0.019(8)
C40 0.058(10) 0.51(4) 0.064(8) -0.026(14) -0.013(7) -0.085(16)
C41 0.049(11) 0.38(3) 0.098(12) 0.110(17) 0.036(9) 0.001(16)
O5 0.063(10) 0.39(3) 0.093(11) 0.098(16) 0.032(8) 0.006(15)

loop_
_atom_type_symbol
_atom_type_description
_atom_type_scat_dispersion_real
_atom_type_scat_dispersion_imag
_atom_type_scat_source
C C 0.0033 0.0016 'International Tables Vol C Tables 4.2.6.8 and 6.1.1.4'
H H 0.0000 0.0000 'International Tables Vol C Tables 4.2.6.8 and 6.1.1.4'
F F 0.0171 0.0103 'International Tables Vol C Tables 4.2.6.8 and 6.1.1.4'
N N 0.0061 0.0033 'International Tables Vol C Tables 4.2.6.8 and 6.1.1.4'
O O 0.0106 0.0060 'International Tables Vol C Tables 4.2.6.8 and 6.1.1.4'
P P 0.1023 0.0942 'International Tables Vol C Tables 4.2.6.8 and 6.1.1.4'
Ru Ru -1.2594 0.8363 'International Tables Vol C Tables 4.2.6.8 and 6.1.1.4'

loop_
_geom_angle_atom_site_label_1
_geom_angle_atom_site_label_2
_geom_angle_atom_site_label_3
_geom_angle
_geom_angle_site_symmetry_1
_geom_angle_site_symmetry_3
_geom_angle_publ_flag
N4 Ru1 N5 79.1(2) . . ?
N4 Ru1 N6 99.1(2) . . ?
N5 Ru1 N6 85.1(2) . . ?
N4 Ru1 N7 177.5(2) . . ?
N5 Ru1 N7 99.3(2) . . ?
N6 Ru1 N7 78.9(2) . . ?
N4 Ru1 N2 88.0(2) . . ?
N5 Ru1 N2 99.4(2) . . ?
N6 Ru1 N2 172.2(2) . . ?
N7 Ru1 N2 94.1(2) . . ?
N4 Ru1 N1 95.5(2) . . ?
N5 Ru1 N1 174.3(2) . . ?
N6 Ru1 N1 97.2(2) . . ?
N7 Ru1 N1 86.2(2) . . ?
N2 Ru1 N1 78.8(2) . . ?
C1 N1 C5 117.9(6) . . ?
C1 N1 Ru1 125.9(5) . . ?
C5 N1 Ru1 116.1(5) . . ?
C7 N2 C6 103.3(6) . . ?
C7 N2 Ru1 142.6(5) . . ?
C6 N2 Ru1 113.7(5) . . ?
C6 N3 C16 104.2(6) . . ?
C17 N4 C21 118.5(6) . . ?
C17 N4 Ru1 125.8(4) . . ?
C21 N4 Ru1 115.5(5) . . ?
C26 N5 C22 118.0(6) . . ?
C26 N5 Ru1 125.5(5) . . ?
C22 N5 Ru1 116.3(5) . . ?
C27 N6 C31 117.5(6) . . ?
C27 N6 Ru1 126.3(5) . . ?
C31 N6 Ru1 115.9(4) . . ?
C36 N7 C32 118.9(6) . . ?
C36 N7 Ru1 124.9(5) . . ?
C32 N7 Ru1 115.9(4) . . ?
N1 C1 C2 122.7(7) . . ?
N1 C1 H1 118.6 . . ?
C2 C1 H1 118.6 . . ?
C1 C2 C3 119.1(7) . . ?
C1 C2 H2 120.4 . . ?
C3 C2 H2 120.4 . . ?
C4 C3 C2 118.7(7) . . ?
C4 C3 H3A 120.6 . . ?
C2 C3 H3A 120.6 . . ?
C3 C4 C5 119.4(7) . . ?
C3 C4 H4 120.3 . . ?
C5 C4 H4 120.3 . . ?
N1 C5 C4 122.1(7) . . ?
N1 C5 C6 114.2(6) . . ?
C4 C5 C6 123.6(7) . . ?
N3 C6 N2 115.5(6) . . ?
N3 C6 C5 127.0(6) . . ?
N2 C6 C5 117.1(6) . . ?
N2 C7 C16 108.4(6) . . ?
N2 C7 C8 130.6(6) . . ?
C16 C7 C8 120.9(7) . . ?
O1 C8 C7 123.9(7) . . ?
O1 C8 C9 120.6(7) . . ?
C7 C8 C9 115.5(6) . . ?
C10 C9 C14 118.8(7) . . ?
C10 C9 C8 118.3(7) . . ?
C14 C9 C8 122.9(7) . . ?
C11 C10 C9 120.6(8) . . ?
C11 C10 H10 119.7 . . ?
C9 C10 H10 119.7 . . ?
C10 C11 C12 119.9(8) . . ?
C10 C11 H11 120.0 . . ?
C12 C11 H11 120.0 . . ?
C13 C12 C11 120.9(9) . . ?
C13 C12 H12 119.6 . . ?
C11 C12 H12 119.6 . . ?
C12 C13 C14 120.2(9) . . ?
C12 C13 H13 119.9 . . ?
C14 C13 H13 119.9 . . ?
C13 C14 C9 119.6(8) . . ?
C13 C14 C15 120.4(8) . . ?
C9 C14 C15 120.1(7) . . ?
O2 C15 C16 124.0(8) . . ?
O2 C15 C14 119.5(7) . . ?
C16 C15 C14 116.4(6) . . ?
N3 C16 C15 127.1(6) . . ?
N3 C16 C7 108.6(7) . . ?
C15 C16 C7 124.2(7) . . ?
N4 C17 C18 122.0(7) . . ?
N4 C17 H17 119.0 . . ?
C18 C17 H17 119.0 . . ?
C19 C18 C17 119.6(8) . . ?
C19 C18 H18 120.2 . . ?
C17 C18 H18 120.2 . . ?
C18 C19 C20 119.5(7) . . ?
C18 C19 H19 120.3 . . ?
C20 C19 H19 120.3 . . ?
C19 C20 C21 119.9(7) . . ?
C19 C20 H20 120.0 . . ?
C21 C20 H20 120.0 . . ?
N4 C21 C20 120.4(7) . . ?
N4 C21 C22 114.7(6) . . ?
C20 C21 C22 124.9(6) . . ?
N5 C22 C23 122.1(7) . . ?
N5 C22 C21 114.2(6) . . ?
C23 C22 C21 123.7(7) . . ?
C24 C23 C22 119.5(7) . . ?
C24 C23 H23 120.2 . . ?
C22 C23 H23 120.2 . . ?
C25 C24 C23 118.8(7) . . ?
C25 C24 H24 120.6 . . ?
C23 C24 H24 120.6 . . ?
C24 C25 C26 119.3(8) . . ?
C24 C25 H25 120.3 . . ?
C26 C25 H25 120.3 . . ?
N5 C26 C25 122.1(7) . . ?
N5 C26 H26 118.9 . . ?
C25 C26 H26 118.9 . . ?
C28 C27 N6 122.7(7) . . ?
C28 C27 H27 118.7 . . ?
N6 C27 H27 118.7 . . ?
C27 C28 C29 119.6(7) . . ?
C27 C28 H28 120.2 . . ?
C29 C28 H28 120.2 . . ?
C28 C29 C30 119.1(7) . . ?
C28 C29 H29 120.5 . . ?
C30 C29 H29 120.5 . . ?
C31 C30 C29 119.3(7) . . ?
C31 C30 H30 120.3 . . ?
C29 C30 H30 120.3 . . ?
N6 C31 C30 121.7(6) . . ?
N6 C31 C32 114.2(6) . . ?
C30 C31 C32 124.2(7) . . ?
N7 C32 C33 120.7(6) . . ?
N7 C32 C31 114.8(6) . . ?
C33 C32 C31 124.4(7) . . ?
C32 C33 C34 120.1(8) . . ?
C32 C33 H33 120.0 . . ?
C34 C33 H33 120.0 . . ?
C35 C34 C33 118.9(7) . . ?
C35 C34 H34 120.6 . . ?
C33 C34 H34 120.6 . . ?
C34 C35 C36 119.9(6) . . ?
C34 C35 H35 120.1 . . ?
C36 C35 H35 120.1 . . ?
N7 C36 C35 121.5(7) . . ?
N7 C36 H36 119.2 . . ?
C35 C36 H36 119.2 . . ?
F4 P1 F6 90.3(3) . . ?
F4 P1 F3 88.9(3) . . ?
F6 P1 F3 179.0(3) . . ?
F4 P1 F2 90.1(3) . . ?
F6 P1 F2 90.6(2) . . ?
F3 P1 F2 89.9(3) . . ?
F4 P1 F5 90.6(3) . . ?
F6 P1 F5 90.4(2) . . ?
F3 P1 F5 89.1(2) . . ?
F2 P1 F5 178.8(3) . . ?
F4 P1 F1 179.1(3) . . ?
F6 P1 F1 90.6(3) . . ?
F3 P1 F1 90.2(3) . . ?
F2 P1 F1 89.6(3) . . ?
F5 P1 F1 89.7(3) . . ?
C39 O3 C37 115.8(9) . . ?
O3 C37 C38 105.7(9) . . ?
O3 C37 H37 110.6 . . ?
C38 C37 H37 110.6 . . ?
O3 C37 H37A 110.6 . . ?
C38 C37 H37A 110.6 . . ?
H37 C37 H37A 108.7 . . ?
C37 C38 H38 109.5 . . ?
C37 C38 H38A 109.5 . . ?
H38 C38 H38A 109.5 . . ?
C37 C38 H38B 109.5 . . ?
H38 C38 H38B 109.5 . . ?
H38A C38 H38B 109.5 . . ?
O4 C39 O3 121.9(11) . . ?
O4 C39 C40 124.0(12) . . ?
O3 C39 C40 113.9(10) . . ?
C39 C40 H40 109.5 . . ?
C39 C40 H40A 109.5 . . ?
H40 C40 H40A 109.5 . . ?
C39 C40 H40B 109.5 . . ?
H40 C40 H40B 109.5 . . ?
H40A C40 H40B 109.5 . . ?
O5 C41 H46 109.5 . . ?
O5 C41 H47 109.5 . . ?
H46 C41 H47 109.5 . . ?
O5 C41 H48 109.5 . . ?
H46 C41 H48 109.5 . . ?
H47 C41 H48 109.5 . . ?
O5 C41 H48 101(3) . 3_667 ?
H46 C41 H48 137.3 . 3_667 ?
H47 C41 H48 29.8 . 3_667 ?
H48 C41 H48 86.7 . 3_667 ?
C41 O5 H45 109.5 . . ?

loop_
_geom_bond_atom_site_label_1
_geom_bond_atom_site_label_2
_geom_bond_distance
_geom_bond_site_symmetry_2
_geom_bond_publ_flag
Ru1 N4 2.042(6) . ?
Ru1 N5 2.046(5) . ?
Ru1 N6 2.049(6) . ?
Ru1 N7 2.050(5) . ?
Ru1 N2 2.078(6) . ?
Ru1 N1 2.079(5) . ?
N1 C1 1.341(9) . ?
N1 C5 1.356(9) . ?
N2 C7 1.367(9) . ?
N2 C6 1.378(8) . ?
N3 C6 1.325(9) . ?
N3 C16 1.375(9) . ?
N4 C17 1.364(10) . ?
N4 C21 1.368(8) . ?
N5 C26 1.337(9) . ?
N5 C22 1.353(9) . ?
N6 C27 1.366(8) . ?
N6 C31 1.369(9) . ?
N7 C36 1.359(8) . ?
N7 C32 1.363(9) . ?
O1 C8 1.249(8) . ?
O2 C15 1.237(8) . ?
C1 C2 1.377(9) . ?
C1 H1 0.9500 . ?
C2 C3 1.386(11) . ?
C2 H2 0.9500 . ?
C3 C4 1.377(11) . ?
C3 H3A 0.9500 . ?
C4 C5 1.381(10) . ?
C4 H4 0.9500 . ?
C5 C6 1.455(10) . ?
C7 C16 1.414(9) . ?
C7 C8 1.469(9) . ?
C8 C9 1.483(11) . ?
C9 C10 1.405(10) . ?
C9 C14 1.405(10) . ?
C10 C11 1.367(11) . ?
C10 H10 0.9500 . ?
C11 C12 1.378(12) . ?
C11 H11 0.9500 . ?
C12 C13 1.376(13) . ?
C12 H12 0.9500 . ?
C13 C14 1.385(12) . ?
C13 H13 0.9500 . ?
C14 C15 1.503(11) . ?
C15 C16 1.412(10) . ?
C17 C18 1.371(10) . ?
C17 H17 0.9500 . ?
C18 C19 1.370(11) . ?
C18 H18 0.9500 . ?
C19 C20 1.374(12) . ?
C19 H19 0.9500 . ?
C20 C21 1.393(10) . ?
C20 H20 0.9500 . ?
C21 C22 1.474(11) . ?
C22 C23 1.379(9) . ?
C23 C24 1.373(12) . ?
C23 H23 0.9500 . ?
C24 C25 1.371(11) . ?
C24 H24 0.9500 . ?
C25 C26 1.393(9) . ?
C25 H25 0.9500 . ?
C26 H26 0.9500 . ?
C27 C28 1.365(10) . ?
C27 H27 0.9500 . ?
C28 C29 1.371(11) . ?
C28 H28 0.9500 . ?
C29 C30 1.393(10) . ?
C29 H29 0.9500 . ?
C30 C31 1.378(10) . ?
C30 H30 0.9500 . ?
C31 C32 1.468(9) . ?
C32 C33 1.382(10) . ?
C33 C34 1.382(10) . ?
C33 H33 0.9500 . ?
C34 C35 1.372(10) . ?
C34 H34 0.9500 . ?
C35 C36 1.376(10) . ?
C35 H35 0.9500 . ?
C36 H36 0.9500 . ?
P1 F4 1.592(6) . ?
P1 F6 1.593(4) . ?
P1 F3 1.596(4) . ?
P1 F2 1.598(5) . ?
P1 F5 1.603(5) . ?
P1 F1 1.604(6) . ?
O3 C39 1.401(13) . ?
O3 C37 1.442(12) . ?
O4 C39 1.179(12) . ?
C37 C38 1.494(15) . ?
C37 H37 0.9900 . ?
C37 H37A 0.9900 . ?
C38 H38 0.9800 . ?
C38 H38A 0.9800 . ?
C38 H38B 0.9800 . ?
C39 C40 1.513(18) . ?
C40 H40 0.9800 . ?
C40 H40A 0.9800 . ?
C40 H40B 0.9800 . ?
C41 O5 1.431(2) . ?
C41 H46 0.9800 . ?
C41 H47 0.9800 . ?
C41 H48 0.9800 . ?
C41 H48 0.95(7) 3_667 ?
O5 H45 0.8400 . ?

loop_
_geom_torsion_atom_site_label_1
_geom_torsion_atom_site_label_2
_geom_torsion_atom_site_label_3
_geom_torsion_atom_site_label_4
_geom_torsion
_geom_torsion_site_symmetry_1
_geom_torsion_site_symmetry_2
_geom_torsion_site_symmetry_3
_geom_torsion_site_symmetry_4
_geom_torsion_publ_flag
C5 N1 C1 C2 -0.4(10) . . . . ?
Ru1 N1 C1 C2 176.8(5) . . . . ?
N1 C1 C2 C3 2.1(11) . . . . ?
C1 C2 C3 C4 -1.6(11) . . . . ?
C2 C3 C4 C5 -0.5(11) . . . . ?
C1 N1 C5 C4 -1.8(10) . . . . ?
Ru1 N1 C5 C4 -179.2(5) . . . . ?
C1 N1 C5 C6 175.9(6) . . . . ?
Ru1 N1 C5 C6 -1.5(7) . . . . ?
C3 C4 C5 N1 2.2(11) . . . . ?
C3 C4 C5 C6 -175.3(7) . . . . ?
C16 N3 C6 N2 -0.4(8) . . . . ?
C16 N3 C6 C5 172.2(7) . . . . ?
C7 N2 C6 N3 -0.2(8) . . . . ?
Ru1 N2 C6 N3 174.2(5) . . . . ?
C7 N2 C6 C5 -173.6(6) . . . . ?
Ru1 N2 C6 C5 0.8(7) . . . . ?
N1 C5 C6 N3 -172.1(6) . . . . ?
C4 C5 C6 N3 5.6(11) . . . . ?
N1 C5 C6 N2 0.4(9) . . . . ?
C4 C5 C6 N2 178.1(6) . . . . ?
C6 N2 C7 C16 0.7(7) . . . . ?
Ru1 N2 C7 C16 -170.8(6) . . . . ?
C6 N2 C7 C8 178.6(7) . . . . ?
Ru1 N2 C7 C8 7.1(13) . . . . ?
N2 C7 C8 O1 2.0(12) . . . . ?
C16 C7 C8 O1 179.7(7) . . . . ?
N2 C7 C8 C9 -175.8(7) . . . . ?
C16 C7 C8 C9 1.9(10) . . . . ?
O1 C8 C9 C10 1.5(11) . . . . ?
C7 C8 C9 C10 179.4(6) . . . . ?
O1 C8 C9 C14 -179.0(8) . . . . ?
C7 C8 C9 C14 -1.1(11) . . . . ?
C14 C9 C10 C11 0.6(12) . . . . ?
C8 C9 C10 C11 -179.9(7) . . . . ?
C9 C10 C11 C12 0.2(13) . . . . ?
C10 C11 C12 C13 -0.7(16) . . . . ?
C11 C12 C13 C14 0.3(16) . . . . ?
C12 C13 C14 C9 0.5(14) . . . . ?
C12 C13 C14 C15 179.9(9) . . . . ?
C10 C9 C14 C13 -1.0(12) . . . . ?
C8 C9 C14 C13 179.5(8) . . . . ?
C10 C9 C14 C15 179.7(7) . . . . ?
C8 C9 C14 C15 0.2(12) . . . . ?
C13 C14 C15 O2 1.3(13) . . . . ?
C9 C14 C15 O2 -179.4(8) . . . . ?
C13 C14 C15 C16 -179.4(8) . . . . ?
C9 C14 C15 C16 -0.1(11) . . . . ?
C6 N3 C16 C15 -176.3(7) . . . . ?
C6 N3 C16 C7 0.9(8) . . . . ?
O2 C15 C16 N3 -3.0(13) . . . . ?
C14 C15 C16 N3 177.7(7) . . . . ?
O2 C15 C16 C7 -179.7(8) . . . . ?
C14 C15 C16 C7 1.0(11) . . . . ?
N2 C7 C16 N3 -1.0(8) . . . . ?
C8 C7 C16 N3 -179.2(6) . . . . ?
N2 C7 C16 C15 176.2(7) . . . . ?
C8 C7 C16 C15 -1.9(11) . . . . ?
C21 N4 C17 C18 -2.7(11) . . . . ?
Ru1 N4 C17 C18 171.6(6) . . . . ?
N4 C17 C18 C19 1.1(12) . . . . ?
C17 C18 C19 C20 0.6(12) . . . . ?
C18 C19 C20 C21 -0.6(12) . . . . ?
C17 N4 C21 C20 2.7(10) . . . . ?
Ru1 N4 C21 C20 -172.3(5) . . . . ?
C17 N4 C21 C22 -179.8(6) . . . . ?
Ru1 N4 C21 C22 5.3(8) . . . . ?
C19 C20 C21 N4 -1.1(11) . . . . ?
C19 C20 C21 C22 -178.4(7) . . . . ?
C26 N5 C22 C23 -2.7(10) . . . . ?
Ru1 N5 C22 C23 -179.5(6) . . . . ?
C26 N5 C22 C21 177.7(6) . . . . ?
Ru1 N5 C22 C21 0.9(8) . . . . ?
N4 C21 C22 N5 -4.1(9) . . . . ?
C20 C21 C22 N5 173.4(7) . . . . ?
N4 C21 C22 C23 176.4(7) . . . . ?
C20 C21 C22 C23 -6.2(12) . . . . ?
N5 C22 C23 C24 3.2(11) . . . . ?
C21 C22 C23 C24 -177.2(7) . . . . ?
C22 C23 C24 C25 -2.5(12) . . . . ?
C23 C24 C25 C26 1.4(12) . . . . ?
C22 N5 C26 C25 1.6(10) . . . . ?
Ru1 N5 C26 C25 178.1(5) . . . . ?
C24 C25 C26 N5 -1.0(11) . . . . ?
C31 N6 C27 C28 1.6(9) . . . . ?
Ru1 N6 C27 C28 174.8(5) . . . . ?
N6 C27 C28 C29 -3.3(10) . . . . ?
C27 C28 C29 C30 1.3(11) . . . . ?
C28 C29 C30 C31 2.3(11) . . . . ?
C27 N6 C31 C30 2.1(9) . . . . ?
Ru1 N6 C31 C30 -171.9(5) . . . . ?
C27 N6 C31 C32 -178.9(5) . . . . ?
Ru1 N6 C31 C32 7.2(7) . . . . ?
C29 C30 C31 N6 -4.0(10) . . . . ?
C29 C30 C31 C32 177.0(6) . . . . ?
C36 N7 C32 C33 -0.6(9) . . . . ?
Ru1 N7 C32 C33 -174.9(5) . . . . ?
C36 N7 C32 C31 176.5(5) . . . . ?
Ru1 N7 C32 C31 2.2(7) . . . . ?
N6 C31 C32 N7 -6.1(8) . . . . ?
C30 C31 C32 N7 172.9(6) . . . . ?
N6 C31 C32 C33 170.9(6) . . . . ?
C30 C31 C32 C33 -10.1(11) . . . . ?
N7 C32 C33 C34 -0.4(10) . . . . ?
C31 C32 C33 C34 -177.2(6) . . . . ?
C32 C33 C34 C35 1.3(11) . . . . ?
C33 C34 C35 C36 -1.3(10) . . . . ?
C32 N7 C36 C35 0.7(9) . . . . ?
Ru1 N7 C36 C35 174.4(5) . . . . ?
C34 C35 C36 N7 0.3(10) . . . . ?
C39 O3 C37 C38 178.4(11) . . . . ?
C37 O3 C39 O4 -0.5(18) . . . . ?
C37 O3 C39 C40 -176.1(14) . . . . ?
